data_2013219
loop_
_publ_author_name
'Sauer, Joe D.'
'Elnagar, Hassan Y.'
'Fronczek, Frank R.'

_publ_section_title
;
 The solid dihydrate of <i>N,N</i>-dimethyl-<i>n</i>-tetradecylamine
 oxide
;
_journal_issue 2
_journal_name_full 'Acta Crystallographica Section C'
_journal_page_first o62
_journal_page_last o64
_journal_paper_doi 10.1107/S0108270102022862
_journal_volume 59
_journal_year 2003
_chemical_formula_iupac 'C16 H35 N O, 2H2 O'
_chemical_formula_moiety 'C16 H35 N O, 2H2 O'
_chemical_formula_sum 'C16 H39 N O3'
_chemical_formula_weight 293.48
_chemical_name_systematic
;
N,N-dimethyl-n-tetradecylamine oxide
;
_space_group_IT_number 14
_symmetry_cell_setting monoclinic
_symmetry_space_group_name_Hall '-P 2ybc'
_symmetry_space_group_name_H-M 'P 1 21/c 1'
_atom_sites_solution_hydrogens geom
_atom_sites_solution_primary direct
_atom_sites_solution_secondary difmap
_audit_creation_method SHELXL-97
_cell_angle_alpha 90
_cell_angle_beta 91.19(2)
_cell_angle_gamma 90
_cell_formula_units_Z 4
_cell_length_a 22.782(8)
_cell_length_b 8.110(5)
_cell_length_c 9.995(5)
_cell_measurement_reflns_used 3471
_cell_measurement_temperature 100
_cell_measurement_theta_max 26.0
_cell_measurement_theta_min 2.5
_cell_volume 1846.3(16)
_computing_cell_refinement 'HKL SCALEPACK (Otwinowski & Minor, 1997)'
_computing_data_collection 'COLLECT (Nonius, 2000)'
_computing_data_reduction 'HKL DENZO (Otwinowski & Minor, 1997) and SCALEPACK'
_computing_molecular_graphics 'ORTEP-3 for Windows (Farrugia, 1997)'
_computing_publication_material SHELXL97
_computing_structure_refinement 'SHELXL97 (Sheldrick, 1997)'
_computing_structure_solution 'SIR97 (Altomare  et al., 1999)'
_diffrn_ambient_temperature 100
_diffrn_measured_fraction_theta_full 0.97
_diffrn_measured_fraction_theta_max 0.97
_diffrn_measurement_device 'Nonius KappaCCD (with Oxford Cryostream cooler)'
_diffrn_measurement_method '\w scans with \k offsets'
_diffrn_radiation_monochromator graphite
_diffrn_radiation_source 'fine-focus sealed tube'
_diffrn_radiation_type MoK\a
_diffrn_radiation_wavelength 0.71073
_diffrn_reflns_av_R_equivalents 0.076
_diffrn_reflns_av_sigmaI/netI 0.1034
_diffrn_reflns_limit_h_max 28
_diffrn_reflns_limit_h_min -28
_diffrn_reflns_limit_k_max 10
_diffrn_reflns_limit_k_min -10
_diffrn_reflns_limit_l_max 11
_diffrn_reflns_limit_l_min -11
_diffrn_reflns_number 15919
_diffrn_reflns_theta_full 26.0
_diffrn_reflns_theta_max 26.0
_diffrn_reflns_theta_min 2.6
_diffrn_standards_decay_% <2
_diffrn_standards_number 0
_exptl_absorpt_coefficient_mu 0.071
_exptl_absorpt_correction_type none
_exptl_crystal_colour colorless
_exptl_crystal_density_diffrn 1.056
_exptl_crystal_density_method 'not measured'
_exptl_crystal_description plate
_exptl_crystal_F_000 664
_exptl_crystal_size_max 0.48
_exptl_crystal_size_mid 0.17
_exptl_crystal_size_min 0.03
_refine_diff_density_max 0.32
_refine_diff_density_min -0.20
_refine_ls_extinction_method none
_refine_ls_goodness_of_fit_ref 1.062
_refine_ls_hydrogen_treatment constr
_refine_ls_matrix_type full
_refine_ls_number_parameters 196
_refine_ls_number_reflns 3508
_refine_ls_number_restraints 4
_refine_ls_restrained_S_all 1.061
_refine_ls_R_factor_all 0.180
_refine_ls_R_factor_gt 0.086
_refine_ls_shift/su_max 0.004
_refine_ls_shift/su_mean 0.000
_refine_ls_structure_factor_coef Fsqd
_refine_ls_weighting_details 'calc w = 1/[\s^2^(Fo^2^)+(0.0530P)^2^+1.8197P] where P = (Fo^2^+2Fc^2^)/3'
_refine_ls_weighting_scheme calc
_refine_ls_wR_factor_gt 0.160
_refine_ls_wR_factor_ref 0.195
_reflns_number_gt 1746
_reflns_number_total 3508
_reflns_threshold_expression I>2\s(I)
_cod_data_source_file sq1004.cif
_cod_data_source_block II
_cod_depositor_comments
;
The following automatic conversions were performed:
'_symmetry_cell_setting' value 'Monoclinic' changed to 'monoclinic'
according to '/home/saulius/struct/CIF-dictionaries/cif_core.dic'
dictionary named 'cif_core.dic' version 2.4.1 from 2010-06-29.

Automatic conversion script
Id: cif_fix_enum 1527 2010-12-29 10:47:43Z saulius 

The following automatic conversions were performed:

'_symmetry_cell_setting' value 'Monoclinic' changed to 'monoclinic'
according to /home/saulius/struct/CIF-dictionaries/cif_core.dic
dictionary named 'cif_core.dic' version 2.4.1 from 2010-06-29.

Automatic conversion script
Id: cif_fix_values 1715 2011-07-08 13:25:40Z adriana 
;
_cod_original_sg_symbol_H-M 'P 21/c'
_cod_database_code 2013219
_cod_database_fobs_code 2013219

loop_
_symmetry_equiv_pos_as_xyz
'x, y, z'
'-x, y+1/2, -z+1/2'
'-x, -y, -z'
'x, -y-1/2, z-1/2'

loop_
_atom_site_label
_atom_site_fract_x
_atom_site_fract_y
_atom_site_fract_z
_atom_site_U_iso_or_equiv
_atom_site_adp_type
_atom_site_calc_flag
_atom_site_refinement_flags
_atom_site_occupancy
_atom_site_disorder_assembly
_atom_site_disorder_group
_atom_site_type_symbol
O1 0.91337(10) 0.6352(3) 0.16990(19) 0.0342(6) Uani d . 1 . . O
N1 0.89780(12) 0.6766(3) 0.3016(2) 0.0285(7) Uani d . 1 . . N
C1 0.83330(14) 0.6461(5) 0.3101(3) 0.0319(9) Uani d . 1 . . C
H1A 0.8252 0.5332 0.2769 0.038 Uiso calc R 1 . . H
H1B 0.8129 0.7236 0.2484 0.038 Uiso calc R 1 . . H
C2 0.80611(14) 0.6631(5) 0.4477(3) 0.0339(9) Uani d . 1 . . C
H2A 0.8209 0.5744 0.5075 0.041 Uiso calc R 1 . . H
H2B 0.8173 0.7705 0.4878 0.041 Uiso calc R 1 . . H
C3 0.73959(14) 0.6518(5) 0.4337(3) 0.0344(9) Uani d . 1 . . C
H3A 0.7255 0.7439 0.3765 0.041 Uiso calc R 1 . . H
H3B 0.7294 0.5477 0.3871 0.041 Uiso calc R 1 . . H
C4 0.70723(14) 0.6574(5) 0.5651(3) 0.0328(9) Uani d . 1 . . C
H4A 0.7208 0.5644 0.6220 0.039 Uiso calc R 1 . . H
H4B 0.7176 0.7610 0.6124 0.039 Uiso calc R 1 . . H
C5 0.64094(14) 0.6479(5) 0.5482(3) 0.0336(9) Uani d . 1 . . C
H5A 0.6308 0.5453 0.4992 0.040 Uiso calc R 1 . . H
H5B 0.6275 0.7419 0.4922 0.040 Uiso calc R 1 . . H
C6 0.60755(14) 0.6505(5) 0.6782(3) 0.0323(9) Uani d . 1 . . C
H6A 0.6200 0.5546 0.7331 0.039 Uiso calc R 1 . . H
H6B 0.6184 0.7515 0.7284 0.039 Uiso calc R 1 . . H
C7 0.54145(14) 0.6458(5) 0.6594(3) 0.0335(9) Uani d . 1 . . C
H7A 0.5307 0.5454 0.6082 0.040 Uiso calc R 1 . . H
H7B 0.5291 0.7422 0.6049 0.040 Uiso calc R 1 . . H
C8 0.50745(14) 0.6468(5) 0.7886(3) 0.0332(9) Uani d . 1 . . C
H8A 0.5189 0.5485 0.8417 0.040 Uiso calc R 1 . . H
H8B 0.5191 0.7454 0.8411 0.040 Uiso calc R 1 . . H
C9 0.44146(14) 0.6474(5) 0.7696(3) 0.0344(9) Uani d . 1 . . C
H9A 0.4299 0.5492 0.7166 0.041 Uiso calc R 1 . . H
H9B 0.4301 0.7461 0.7169 0.041 Uiso calc R 1 . . H
C10 0.40740(14) 0.6475(5) 0.8981(3) 0.0329(9) Uani d . 1 . . C
H10A 0.4197 0.7443 0.9521 0.040 Uiso calc R 1 . . H
H10B 0.4181 0.5474 0.9498 0.040 Uiso calc R 1 . . H
C11 0.34122(14) 0.6522(5) 0.8792(3) 0.0334(9) Uani d . 1 . . C
H11A 0.3306 0.7524 0.8275 0.040 Uiso calc R 1 . . H
H11B 0.3289 0.5555 0.8251 0.040 Uiso calc R 1 . . H
C12 0.30721(14) 0.6521(5) 1.0078(3) 0.0327(9) Uani d . 1 . . C
H12A 0.3203 0.7472 1.0629 0.039 Uiso calc R 1 . . H
H12B 0.3171 0.5505 1.0584 0.039 Uiso calc R 1 . . H
C13 0.24111(14) 0.6610(5) 0.9887(3) 0.0351(9) Uani d . 1 . . C
H13A 0.2279 0.5653 0.9345 0.042 Uiso calc R 1 . . H
H13B 0.2312 0.7620 0.9374 0.042 Uiso calc R 1 . . H
C14 0.20739(15) 0.6627(5) 1.1185(3) 0.0387(10) Uani d . 1 . . C
H14A 0.2147 0.5596 1.1673 0.058 Uiso calc R 1 . . H
H14B 0.1653 0.6732 1.0982 0.058 Uiso calc R 1 . . H
H14C 0.2204 0.7562 1.1736 0.058 Uiso calc R 1 . . H
C15 0.93178(15) 0.5730(5) 0.3988(3) 0.0357(9) Uani d . 1 . . C
H15A 0.9215 0.4568 0.3854 0.054 Uiso calc R 1 . . H
H15B 0.9223 0.6060 0.4902 0.054 Uiso calc R 1 . . H
H15C 0.9739 0.5882 0.3849 0.054 Uiso calc R 1 . . H
C16 0.91250(15) 0.8520(4) 0.3237(3) 0.0338(9) Uani d . 1 . . C
H16A 0.9548 0.8683 0.3129 0.051 Uiso calc R 1 . . H
H16B 0.9017 0.8841 0.4145 0.051 Uiso calc R 1 . . H
H16C 0.8908 0.9201 0.2585 0.051 Uiso calc R 1 . . H
O1W 1.03069(11) 0.6873(3) 0.1416(2) 0.0406(7) Uani d D 1 . . O
H1W 0.9922 0.674 0.146 0.061 Uiso d D 1 . . H
H2W 1.0440 0.679 0.0607 0.061 Uiso d D 1 . . H
O2W 0.91913(12) 0.3044(4) 0.1151(2) 0.0466(8) Uani d D 1 . . O
H3W 0.9160 0.4099 0.132 0.070 Uiso d D 1 . . H
H4W 0.9203 0.2420 0.187 0.070 Uiso d D 1 . . H

loop_
_atom_site_aniso_label
_atom_site_aniso_U_11
_atom_site_aniso_U_22
_atom_site_aniso_U_33
_atom_site_aniso_U_12
_atom_site_aniso_U_13
_atom_site_aniso_U_23
O1 0.0387(14) 0.0462(17) 0.0181(12) 0.0024(13) 0.0081(10) -0.0031(11)
N1 0.0320(17) 0.0320(18) 0.0217(15) 0.0022(14) 0.0031(12) -0.0023(13)
C1 0.031(2) 0.038(2) 0.0258(18) -0.0057(18) -0.0028(14) -0.0030(16)
C2 0.032(2) 0.050(3) 0.0203(17) -0.0034(19) 0.0032(14) -0.0031(17)
C3 0.031(2) 0.049(3) 0.0227(18) -0.0026(19) 0.0005(14) -0.0023(17)
C4 0.031(2) 0.042(2) 0.0244(18) 0.0005(19) 0.0008(14) -0.0034(17)
C5 0.029(2) 0.046(2) 0.0251(18) -0.0029(19) -0.0008(15) -0.0009(17)
C6 0.032(2) 0.043(2) 0.0223(17) 0.0004(19) 0.0011(14) 0.0014(17)
C7 0.030(2) 0.045(2) 0.0256(18) -0.0023(19) -0.0003(14) -0.0043(17)
C8 0.031(2) 0.045(2) 0.0231(18) 0.0031(19) 0.0016(14) 0.0004(17)
C9 0.033(2) 0.045(3) 0.0249(18) -0.0034(19) -0.0002(15) 0.0004(18)
C10 0.031(2) 0.045(2) 0.0224(18) -0.0010(18) 0.0003(14) -0.0005(17)
C11 0.029(2) 0.044(2) 0.0272(18) -0.0049(19) 0.0010(14) -0.0007(17)
C12 0.032(2) 0.043(2) 0.0231(18) -0.0007(19) 0.0013(14) 0.0007(17)
C13 0.031(2) 0.045(2) 0.0289(19) -0.0029(19) -0.0030(15) 0.0016(18)
C14 0.036(2) 0.050(3) 0.0304(19) -0.001(2) 0.0037(16) 0.0013(19)
C15 0.039(2) 0.041(2) 0.0274(19) 0.0105(19) -0.0001(16) 0.0006(17)
C16 0.036(2) 0.036(2) 0.0291(19) -0.0029(18) 0.0082(15) -0.0017(17)
O1W 0.0383(15) 0.0506(17) 0.0330(14) -0.0010(14) 0.0064(12) -0.0041(13)
O2W 0.0541(18) 0.0551(19) 0.0307(14) 0.0100(16) -0.0024(12) -0.0096(13)

loop_
_atom_type_symbol
_atom_type_description
_atom_type_scat_dispersion_real
_atom_type_scat_dispersion_imag
_atom_type_scat_source
C C 0.0033 0.0016 'International Tables Vol C Tables 4.2.6.8 and 6.1.1.4'
H H 0.0000 0.0000 'International Tables Vol C Tables 4.2.6.8 and 6.1.1.4'
N N 0.0061 0.0033 'International Tables Vol C Tables 4.2.6.8 and 6.1.1.4'
O O 0.0106 0.0060 'International Tables Vol C Tables 4.2.6.8 and 6.1.1.4'

loop_
_geom_angle_atom_site_label_1
_geom_angle_atom_site_label_2
_geom_angle_atom_site_label_3
_geom_angle
_geom_angle_publ_flag
O1 N1 C16 108.0(2) y
O1 N1 C15 109.7(2) y
C16 N1 C15 109.4(3) y
O1 N1 C1 106.3(2) y
C16 N1 C1 111.8(3) y
C15 N1 C1 111.6(3) y
N1 C1 C2 117.0(2) y
N1 C1 H1A 108.0 ?
C2 C1 H1A 108.0 ?
N1 C1 H1B 108.0 ?
C2 C1 H1B 108.0 ?
H1A C1 H1B 107.3 ?
C3 C2 C1 109.5(2) y
C3 C2 H2A 109.8 ?
C1 C2 H2A 109.8 ?
C3 C2 H2B 109.8 ?
C1 C2 H2B 109.8 ?
H2A C2 H2B 108.2 ?
C4 C3 C2 114.7(3) ?
C4 C3 H3A 108.6 ?
C2 C3 H3A 108.6 ?
C4 C3 H3B 108.6 ?
C2 C3 H3B 108.6 ?
H3A C3 H3B 107.6 ?
C5 C4 C3 113.7(3) ?
C5 C4 H4A 108.8 ?
C3 C4 H4A 108.8 ?
C5 C4 H4B 108.8 ?
C3 C4 H4B 108.8 ?
H4A C4 H4B 107.7 ?
C4 C5 C6 114.7(3) ?
C4 C5 H5A 108.6 ?
C6 C5 H5A 108.6 ?
C4 C5 H5B 108.6 ?
C6 C5 H5B 108.6 ?
H5A C5 H5B 107.6 ?
C7 C6 C5 114.1(3) ?
C7 C6 H6A 108.7 ?
C5 C6 H6A 108.7 ?
C7 C6 H6B 108.7 ?
C5 C6 H6B 108.7 ?
H6A C6 H6B 107.6 ?
C6 C7 C8 114.7(2) ?
C6 C7 H7A 108.6 ?
C8 C7 H7A 108.6 ?
C6 C7 H7B 108.6 ?
C8 C7 H7B 108.6 ?
H7A C7 H7B 107.6 ?
C9 C8 C7 114.6(2) ?
C9 C8 H8A 108.6 ?
C7 C8 H8A 108.6 ?
C9 C8 H8B 108.6 ?
C7 C8 H8B 108.6 ?
H8A C8 H8B 107.6 ?
C8 C9 C10 114.8(3) ?
C8 C9 H9A 108.6 ?
C10 C9 H9A 108.6 ?
C8 C9 H9B 108.6 ?
C10 C9 H9B 108.6 ?
H9A C9 H9B 107.5 ?
C9 C10 C11 114.8(3) ?
C9 C10 H10A 108.6 ?
C11 C10 H10A 108.6 ?
C9 C10 H10B 108.6 ?
C11 C10 H10B 108.6 ?
H10A C10 H10B 107.5 ?
C12 C11 C10 114.8(3) ?
C12 C11 H11A 108.6 ?
C10 C11 H11A 108.6 ?
C12 C11 H11B 108.6 ?
C10 C11 H11B 108.6 ?
H11A C11 H11B 107.6 ?
C11 C12 C13 114.7(3) ?
C11 C12 H12A 108.6 ?
C13 C12 H12A 108.6 ?
C11 C12 H12B 108.6 ?
C13 C12 H12B 108.6 ?
H12A C12 H12B 107.6 ?
C12 C13 C14 114.2(3) ?
C12 C13 H13A 108.7 ?
C14 C13 H13A 108.7 ?
C12 C13 H13B 108.7 ?
C14 C13 H13B 108.7 ?
H13A C13 H13B 107.6 ?
C13 C14 H14A 109.5 ?
C13 C14 H14B 109.5 ?
H14A C14 H14B 109.5 ?
C13 C14 H14C 109.5 ?
H14A C14 H14C 109.5 ?
H14B C14 H14C 109.5 ?
N1 C15 H15A 109.5 ?
N1 C15 H15B 109.5 ?
H15A C15 H15B 109.5 ?
N1 C15 H15C 109.5 ?
H15A C15 H15C 109.5 ?
H15B C15 H15C 109.5 ?
N1 C16 H16A 109.5 ?
N1 C16 H16B 109.5 ?
H16A C16 H16B 109.5 ?
N1 C16 H16C 109.5 ?
H16A C16 H16C 109.5 ?
H16B C16 H16C 109.5 ?
H1W O1W H2W 113 ?
H3W O2W H4W 114 ?

loop_
_geom_bond_atom_site_label_1
_geom_bond_atom_site_label_2
_geom_bond_site_symmetry_2
_geom_bond_distance
_geom_bond_publ_flag
O1 N1 . 1.411(3) y
N1 C16 . 1.477(4) y
N1 C15 . 1.489(4) y
N1 C1 . 1.494(4) y
C1 C2 . 1.526(4) ?
C1 H1A . 0.9900 ?
C1 H1B . 0.9900 ?
C2 C3 . 1.522(4) ?
C2 H2A . 0.9900 ?
C2 H2B . 0.9900 ?
C3 C4 . 1.520(4) ?
C3 H3A . 0.9900 ?
C3 H3B . 0.9900 ?
C4 C5 . 1.518(4) ?
C4 H4A . 0.9900 ?
C4 H4B . 0.9900 ?
C5 C6 . 1.519(4) ?
C5 H5A . 0.9900 ?
C5 H5B . 0.9900 ?
C6 C7 . 1.514(4) ?
C6 H6A . 0.9900 ?
C6 H6B . 0.9900 ?
C7 C8 . 1.520(4) ?
C7 H7A . 0.9900 ?
C7 H7B . 0.9900 ?
C8 C9 . 1.512(4) ?
C8 H8A . 0.9900 ?
C8 H8B . 0.9900 ?
C9 C10 . 1.514(4) ?
C9 H9A . 0.9900 ?
C9 H9B . 0.9900 ?
C10 C11 . 1.516(4) ?
C10 H10A . 0.9900 ?
C10 H10B . 0.9900 ?
C11 C12 . 1.515(4) ?
C11 H11A . 0.9900 ?
C11 H11B . 0.9900 ?
C12 C13 . 1.516(4) ?
C12 H12A . 0.9900 ?
C12 H12B . 0.9900 ?
C13 C14 . 1.522(4) ?
C13 H13A . 0.9900 ?
C13 H13B . 0.9900 ?
C14 H14A . 0.9800 ?
C14 H14B . 0.9800 ?
C14 H14C . 0.9800 ?
C15 H15A . 0.9800 ?
C15 H15B . 0.9800 ?
C15 H15C . 0.9800 ?
C16 H16A . 0.9800 ?
C16 H16B . 0.9800 ?
C16 H16C . 0.9800 ?
O1W H1W . 0.88 ?
O1W H2W . 0.87 ?
O2W H3W . 0.88 ?
O2W H4W . 0.88 ?

loop_
_geom_hbond_atom_site_label_D
_geom_hbond_atom_site_label_H
_geom_hbond_atom_site_label_A
_geom_hbond_site_symmetry_A
_geom_hbond_distance_DH
_geom_hbond_distance_HA
_geom_hbond_distance_DA
_geom_hbond_angle_DHA
O1W H1W O1 . 0.88 1.85 2.727(3) 174
O1W H2W O2W 3_765 0.87 1.97 2.832(4) 170
O2W H3W O1 . 0.88 1.87 2.741(4) 177
O2W H4W O1W 2_745 0.88 2.07 2.829(4) 144

loop_
_geom_torsion_atom_site_label_1
_geom_torsion_atom_site_label_2
_geom_torsion_atom_site_label_3
_geom_torsion_atom_site_label_4
_geom_torsion
_geom_torsion_publ_flag
O1 N1 C1 C2 173.4(3) y
C16 N1 C1 C2 -69.1(4) ?
C15 N1 C1 C2 53.8(4) ?
N1 C1 C2 C3 172.1(3) y
C1 C2 C3 C4 176.7(3) ?
C2 C3 C4 C5 179.3(3) ?
C3 C4 C5 C6 179.1(3) ?
C4 C5 C6 C7 178.3(3) ?
C5 C6 C7 C8 179.5(3) ?
C6 C7 C8 C9 178.2(3) ?
C7 C8 C9 C10 179.7(3) ?
C8 C9 C10 C11 178.6(3) ?
C9 C10 C11 C12 179.9(3) ?
C10 C11 C12 C13 178.6(3) ?
C11 C12 C13 C14 -179.4(3) ?
